data_7011090
loop_
_publ_author_name
'Sian C. Davies'
'David L. Hughes'
'Raymond L. Richards'
'J. Roger Sanders'

_publ_section_title
;
 Dinuclear iron and vanadium complexes of the N(CH2CH2S)33&#x2212;
 ligand with bridging oxide, nitride or cyanide
;
_journal_issue 7
_journal_name_full 'J. Chem. Soc., Dalton Trans.'
_journal_page_first 1442
_journal_page_last 1447
_journal_paper_doi 10.1039/b107399k
_journal_year 2002
_chemical_formula_moiety 'C16 H36 N, C13 H24 N3 S6 V2, 2(C2 H3 N)'
_chemical_formula_structural (NBu4)[{N(CH2CH2S)3}VCNV{N(CH2CH2S)3}].2MeCN
_chemical_formula_sum 'C33 H66 N6 S6 V2'
_chemical_formula_weight 841.16
_chemical_name_common 'Complex 4'
_chemical_name_systematic
; 
? 
;
_space_group_IT_number 4
_symmetry_cell_setting monoclinic
_symmetry_space_group_name_Hall 'P 2yb'
_symmetry_space_group_name_H-M 'P 1 21 1'
_atom_sites_solution_hydrogens geom
_atom_sites_solution_primary direct
_atom_sites_solution_secondary difmap
_audit_creation_method SHELXL
_cell_angle_alpha 90.00
_cell_angle_beta 100.518(10)
_cell_angle_gamma 90.00
_cell_formula_units_Z 2
_cell_length_a 11.6163(14)
_cell_length_b 17.384(2)
_cell_length_c 11.3268(13)
_cell_measurement_reflns_used 25
_cell_measurement_temperature 293(2)
_cell_measurement_theta_max 11
_cell_measurement_theta_min 10
_cell_volume 2248.9(5)
_computing_cell_refinement 'CAD4/EXPRESS (Enraf-Nonius, 1992)'
_computing_data_collection 'CAD4/EXPRESS (Enraf-Nonius, 1992)'
_computing_data_reduction 'CAD4 (Hursthouse, 1976)'
_computing_molecular_graphics 'ORTEP (Johnson, 1971)'
_computing_publication_material 'SHELXL-93 (Sheldrick, 1993)'
_computing_structure_refinement 'SHELXL-93 (Sheldrick, 1993)'
_computing_structure_solution 'SHELXS-86 (Sheldrick, 1990)'
_diffrn_ambient_temperature 293(2)
_diffrn_measurement_device 'Enraf-Nonius CAD 4-circle diffractometer'
_diffrn_measurement_method bisecting
_diffrn_radiation_monochromator graphite
_diffrn_radiation_source 'fine-focus sealed tube'
_diffrn_radiation_type MoK\a
_diffrn_radiation_wavelength 0.71069
_diffrn_reflns_av_R_equivalents 0.01840
_diffrn_reflns_av_sigmaI/netI 0.0442
_diffrn_reflns_limit_h_max 10
_diffrn_reflns_limit_h_min -11
_diffrn_reflns_limit_k_max 16
_diffrn_reflns_limit_k_min 0
_diffrn_reflns_limit_l_max 10
_diffrn_reflns_limit_l_min 0
_diffrn_reflns_number 2819
_diffrn_reflns_theta_max 20
_diffrn_reflns_theta_min 1.5
_diffrn_standards_decay_% 6
_diffrn_standards_interval_time '10000 s'
_diffrn_standards_number 3
_exptl_absorpt_coefficient_mu 0.723
_exptl_absorpt_correction_T_max 0.112
_exptl_absorpt_correction_T_min 0.094
_exptl_absorpt_correction_type 'semi-empirical psi-scans'
_exptl_crystal_colour 'Dark orange-brown'
_exptl_crystal_density_diffrn 1.242
_exptl_crystal_description 'subhedral plate'
_exptl_crystal_F_000 896
_exptl_crystal_size_max 0.33
_exptl_crystal_size_mid 0.21
_exptl_crystal_size_min 0.12
_refine_diff_density_max 0.301
_refine_diff_density_min -0.195
_refine_diff_density_rms 0.043
_refine_ls_abs_structure_details 'Flack H D (1983), Acta Cryst. A39, 876-881'
_refine_ls_abs_structure_Flack -0.02(9)
_refine_ls_extinction_method none
_refine_ls_goodness_of_fit_all 1.082
_refine_ls_goodness_of_fit_obs 1.105
_refine_ls_hydrogen_treatment
;
Coordinates were set to ride on the parent carbon atoms, those of the
methyl hydrogens in rotating groups and those of the ethyl hydrogens in 
idealised positions.  Thermal parameters of the ethyl hydrogens were set to be 
1.2 x Ueq of the parent carbon atoms and those of the methyl hydrogens were
set to be 1.5 x Ueq.
;
_refine_ls_matrix_type full
_refine_ls_number_parameters 428
_refine_ls_number_reflns 2167
_refine_ls_number_restraints 14
_refine_ls_restrained_S_all 1.090
_refine_ls_restrained_S_obs 1.116
_refine_ls_R_factor_all 0.0495
_refine_ls_R_factor_obs 0.0371
_refine_ls_shift/esd_max 0.425
_refine_ls_shift/esd_mean 0.089
_refine_ls_structure_factor_coef Fsqd
_refine_ls_weighting_details 'w=1/[\s^2^(Fo^2^)+(0.0542P)^2^+0.4733P] where P=(Fo^2^+2Fc^2^)/3'
_refine_ls_weighting_scheme calc
_refine_ls_wR_factor_all 0.1034
_refine_ls_wR_factor_obs 0.0898
_reflns_number_observed 1677
_reflns_number_total 2167
_reflns_observed_criterion I>2sigma(I)
_cod_data_source_file b107399k.txt
_cod_data_source_block roger14x
_cod_depositor_comments
;
The following automatic conversions were performed:

'_refine_ls_weighting_scheme' value 'calc
w=1/[\s^2^(Fo^2^)+(0.0542P)^2^+0.4733P] where P=(Fo^2^+2Fc^2^)/3' was
changed to 'calc'. New tag '_refine_ls_weighting_details' was
created. The value of the new tag was set to
'w=1/[\s^2^(Fo^2^)+(0.0542P)^2^+0.4733P] where P=(Fo^2^+2Fc^2^)/3'.

Automatic conversion script
Id: cif_fix_values 3143 2015-03-26 13:38:13Z robertas 
;
_cod_original_cell_volume 2248.9(4)
_cod_original_sg_symbol_H-M 'P 21  '
_cod_database_code 7011090

loop_
_symmetry_equiv_pos_as_xyz
'x, y, z'
'-x, y+1/2, -z'

loop_
_atom_site_aniso_label
_atom_site_aniso_U_11
_atom_site_aniso_U_22
_atom_site_aniso_U_33
_atom_site_aniso_U_23
_atom_site_aniso_U_13
_atom_site_aniso_U_12
V1 0.047(2) 0.051(2) 0.064(2) -0.001(2) 0.0059(15) -0.003(2)
S11 0.073(3) 0.069(3) 0.067(3) 0.004(3) 0.008(2) 0.009(3)
S14 0.060(3) 0.063(3) 0.092(4) 0.013(3) 0.020(3) -0.003(3)
S17 0.069(4) 0.069(3) 0.070(3) -0.007(3) 0.005(3) 0.012(3)
N10 0.071(10) 0.003(4) 0.071(9) -0.007(5) 0.000(8) -0.011(5)
C12 0.084(14) 0.110(17) 0.041(9) -0.011(9) 0.008(9) -0.016(12)
C15 0.037(10) 0.054(10) 0.121(15) 0.009(9) -0.001(9) 0.019(8)
C18 0.056(11) 0.090(14) 0.038(10) 0.011(9) 0.016(9) 0.013(9)
C/N1 0.042(9) 0.059(14) 0.061(10) 0.012(9) 0.010(7) 0.005(9)
C/N2 0.081(14) 0.046(13) 0.087(14) 0.012(10) 0.009(10) 0.000(10)
V2 0.054(2) 0.050(2) 0.054(2) -0.006(2) 0.0090(14) -0.009(2)
S21 0.080(4) 0.079(4) 0.069(3) -0.007(3) -0.020(3) -0.013(3)
S24 0.054(3) 0.067(3) 0.111(4) 0.000(3) 0.022(3) 0.003(3)
S27 0.082(4) 0.086(4) 0.049(3) -0.002(3) 0.016(2) -0.015(3)
N20 0.025(7) 0.110(11) 0.031(6) -0.008(6) 0.011(5) 0.002(7)
C22 0.064(11) 0.074(12) 0.065(10) -0.008(8) -0.034(9) 0.001(9)
C23 0.343(38) 0.031(10) 0.155(20) 0.015(11) -0.072(20) -0.012(14)
C25 0.089(13) 0.088(14) 0.065(11) 0.004(9) 0.046(10) 0.024(10)
C26 0.107(16) 0.066(12) 0.299(34) 0.009(14) -0.009(18) -0.022(10)
C28 0.099(18) 0.076(15) 0.102(17) -0.005(12) 0.027(14) 0.013(12)
C29 0.263(37) 0.105(17) 0.189(31) 0.001(15) 0.091(24) 0.053(17)
N3 0.059(4) 0.067(5) 0.067(4) -0.002(10) 0.017(4) -0.019(11)
C31 0.068(12) 0.078(14) 0.049(11) 0.000(9) 0.021(9) 0.023(12)
C312 0.071(14) 0.079(15) 0.090(13) -0.012(12) 0.012(10) 0.004(13)
C313 0.044(10) 0.096(15) 0.143(18) -0.009(13) 0.042(11) 0.000(11)
C314 0.072(15) 0.132(22) 0.149(21) -0.008(17) -0.046(14) 0.021(14)
C32 0.042(11) 0.076(15) 0.131(17) -0.004(13) 0.022(11) -0.004(11)
C322 0.054(12) 0.077(14) 0.103(14) -0.023(12) 0.018(10) -0.023(12)
C323 0.093(15) 0.099(17) 0.093(13) 0.017(12) -0.017(11) -0.046(14)
C324 0.135(20) 0.040(11) 0.192(23) 0.018(13) 0.061(16) -0.022(11)
C33 0.047(5) 0.062(6) 0.093(6) -0.020(13) 0.007(5) 0.024(11)
C332 0.074(6) 0.102(7) 0.085(7) 0.034(15) -0.001(5) -0.012(16)
C333 0.092(7) 0.106(8) 0.101(8) -0.016(18) -0.008(6) -0.002(20)
C334 0.153(11) 0.177(14) 0.104(9) -0.074(18) -0.022(8) 0.021(24)
C34 0.110(7) 0.088(7) 0.071(6) 0.021(14) 0.042(6) 0.047(15)
C342 0.164(11) 0.161(16) 0.065(7) 0.009(14) 0.004(8) 0.038(19)
C343 0.293(22) 0.125(22) 0.076(9) -0.006(10) -0.006(12) 0.058(14)
C344 0.339(31) 0.189(27) 0.174(17) 0.050(17) 0.139(20) 0.060(20)
N41 0.170(11) 0.083(8) 0.220(13) -0.019(22) 0.091(10) -0.042(19)
C42 0.138(11) 0.051(8) 0.181(15) -0.039(20) 0.038(10) -0.027(18)
C43 0.236(15) 0.127(12) 0.117(9) -0.023(20) 0.097(10) 0.049(26)
N51 0.119(9) 0.338(21) 0.132(10) 0.031(32) 0.053(8) 0.032(36)
C52 0.116(10) 0.130(12) 0.068(7) -0.021(19) 0.006(7) -0.022(26)
C53 0.160(12) 0.102(10) 0.125(9) -0.007(18) -0.042(9) 0.059(20)

loop_
_atom_site_label
_atom_site_type_symbol
_atom_site_fract_x
_atom_site_fract_y
_atom_site_fract_z
_atom_site_U_iso_or_equiv
_atom_site_thermal_displace_type
_atom_site_occupancy
_atom_site_calc_flag
_atom_site_refinement_flags
_atom_site_disorder_group
V1 V 0.1226(3) 0.28013(13) 0.2663(3) 0.0546(8) Uani 1 d . .
S11 S 0.2631(5) 0.2839(3) 0.4347(4) 0.0703(14) Uani 1 d . .
S14 S -0.0701(4) 0.2901(3) 0.2821(5) 0.0711(15) Uani 1 d . .
S17 S 0.1740(4) 0.2982(3) 0.0814(4) 0.070(2) Uani 1 d . .
N10 N 0.1257(13) 0.4081(6) 0.2786(12) 0.050(4) Uani 1 d . .
C12 C 0.2728(20) 0.3862(12) 0.4518(17) 0.079(6) Uani 1 d . .
H12A H 0.2246(20) 0.4014(12) 0.5094(17) 0.094 Uiso 0.50 calc PR 1
H12B H 0.3531(20) 0.3991(12) 0.4864(17) 0.094 Uiso 0.50 calc PR 1
H12C H 0.2944(20) 0.3970(12) 0.5370(17) 0.094 Uiso 0.50 calc PR 2
H12D H 0.3372(20) 0.4035(12) 0.4148(17) 0.094 Uiso 0.50 calc PR 2
C15 C -0.0844(15) 0.3977(10) 0.2905(17) 0.073(6) Uani 1 d . .
H15A H -0.1101(15) 0.4185(10) 0.2106(17) 0.087 Uiso 0.50 calc PR 1
H15B H -0.1424(15) 0.4108(10) 0.3389(17) 0.087 Uiso 0.50 calc PR 1
H15C H -0.1622(15) 0.4128(10) 0.2505(17) 0.087 Uiso 0.50 calc PR 2
H15D H -0.0752(15) 0.4131(10) 0.3740(17) 0.087 Uiso 0.50 calc PR 2
C18 C 0.1834(16) 0.4022(11) 0.0763(14) 0.060(5) Uani 1 d . .
H18A H 0.2624(16) 0.4186(11) 0.1102(14) 0.072 Uiso 0.50 calc PR 1
H18B H 0.1654(16) 0.4196(11) -0.0064(14) 0.072 Uiso 0.50 calc PR 1
H18C H 0.2445(16) 0.4166(11) 0.0324(14) 0.072 Uiso 0.50 calc PR 2
H18D H 0.1099(16) 0.4225(11) 0.0330(14) 0.072 Uiso 0.50 calc PR 2
C13A C 0.2355(23) 0.4358(16) 0.3357(27) 0.080(8) Uiso 0.50 d P 1
H13A H 0.2301(23) 0.4897(16) 0.3564(27) 0.095 Uiso 0.50 calc PR 1
H13B H 0.2924(23) 0.4306(16) 0.2832(27) 0.095 Uiso 0.50 calc PR 1
C16A C 0.0254(19) 0.4297(13) 0.3422(19) 0.054(6) Uiso 0.50 d P 1
H16A H 0.0451(19) 0.4131(13) 0.4252(19) 0.065 Uiso 0.50 calc PR 1
H16B H 0.0181(19) 0.4853(13) 0.3422(19) 0.065 Uiso 0.50 calc PR 1
C19A C 0.0963(20) 0.4379(12) 0.1481(17) 0.051(5) Uiso 0.50 d P 1
H19A H 0.0169(20) 0.4236(12) 0.1122(17) 0.061 Uiso 0.50 calc PR 1
H19B H 0.1022(20) 0.4936(12) 0.1471(17) 0.061 Uiso 0.50 calc PR 1
C13B C 0.1672(16) 0.4362(12) 0.4026(17) 0.022(5) Uiso 0.50 d P 2
H13C H 0.1066(16) 0.4305(12) 0.4506(17) 0.027 Uiso 0.50 calc PR 2
H13D H 0.1894(16) 0.4900(12) 0.4022(17) 0.027 Uiso 0.50 calc PR 2
C16B C 0.0070(19) 0.4392(13) 0.2318(16) 0.022(5) Uiso 0.50 d P 2
H16C H -0.0116(19) 0.4324(13) 0.1455(16) 0.027 Uiso 0.50 calc PR 2
H16D H 0.0054(19) 0.4939(13) 0.2489(16) 0.027 Uiso 0.50 calc PR 2
C19B C 0.2098(16) 0.4383(12) 0.2009(16) 0.024(5) Uiso 0.50 d P 2
H19C H 0.2896(16) 0.4264(12) 0.2386(16) 0.029 Uiso 0.50 calc PR 2
H19D H 0.2025(16) 0.4938(12) 0.1939(16) 0.029 Uiso 0.50 calc PR 2
C/N1 N 0.1222(13) 0.1601(11) 0.2564(14) 0.054(4) Uani 0.92 d P .
C/N2 N 0.1262(16) 0.0937(11) 0.2602(16) 0.072(5) Uani 0.92 d P .
V2 V 0.1223(3) -0.02613(13) 0.2654(3) 0.0529(8) Uani 1 d . .
S21 S 0.2619(5) -0.0287(4) 0.4369(5) 0.080(2) Uani 1 d . .
S24 S -0.0716(5) -0.0350(3) 0.2834(5) 0.076(2) Uani 1 d . .
S27 S 0.1710(5) -0.0433(3) 0.0819(4) 0.072(2) Uani 1 d . .
N20 N 0.1227(10) -0.1434(8) 0.2741(10) 0.055(4) Uani 1 d . .
C22 C 0.2807(17) -0.1316(10) 0.4680(17) 0.073(6) Uani 1 d . .
H22A H 0.3531(17) -0.1500(10) 0.4468(17) 0.088 Uiso 1 calc R .
H22B H 0.2821(17) -0.1421(10) 0.5524(17) 0.088 Uiso 1 calc R .
C23 C 0.1809(31) -0.1678(10) 0.3944(24) 0.191(14) Uani 1 d . .
H23A H 0.1202(31) -0.1686(10) 0.4429(24) 0.230 Uiso 1 calc R .
H23B H 0.2034(31) -0.2210(10) 0.3860(24) 0.230 Uiso 1 calc R .
C25 C -0.0889(19) -0.1343(11) 0.2875(16) 0.077(6) Uani 1 d . .
H25A H -0.0925(19) -0.1499(11) 0.3690(16) 0.092 Uiso 1 calc R .
H25B H -0.1624(19) -0.1484(11) 0.2368(16) 0.092 Uiso 1 calc R .
C26 C 0.0078(23) -0.1761(12) 0.2467(27) 0.163(13) Uani 1 d . .
H26A H 0.0115(23) -0.2273(12) 0.2810(27) 0.196 Uiso 1 calc R .
H26B H -0.0126(23) -0.1818(12) 0.1602(27) 0.196 Uiso 1 calc R .
C28 C 0.1761(22) -0.1478(13) 0.0736(21) 0.091(7) Uani 1 d . .
H28A H 0.1033(22) -0.1673(13) 0.0274(21) 0.109 Uiso 1 calc R .
H28B H 0.2398(22) -0.1637(13) 0.0344(21) 0.109 Uiso 1 calc R .
C29 C 0.1946(29) -0.1797(15) 0.2010(26) 0.179(20) Uani 1.00(6) d . .
H29A H 0.1780(29) -0.2344(15) 0.1975(26) 0.215 Uiso 1 calc R .
H29B H 0.2761(29) -0.1731(15) 0.2381(26) 0.215 Uiso 1 calc R .
N3 N 0.4997(5) 0.6308(13) 0.7897(5) 0.064(2) Uani 1 d . .
C31 C 0.4263(18) 0.6990(9) 0.8107(14) 0.064(5) Uani 1 d D .
H31A H 0.4152(18) 0.6982(9) 0.8935(14) 0.077 Uiso 1 calc R .
H31B H 0.3499(18) 0.6941(9) 0.7599(14) 0.077 Uiso 1 calc R .
C312 C 0.4784(17) 0.7753(9) 0.7859(19) 0.080(6) Uani 1 d D .
H31C H 0.4752(17) 0.7815(9) 0.7002(19) 0.096 Uiso 1 calc R .
H31D H 0.5597(17) 0.7776(9) 0.8255(19) 0.096 Uiso 1 calc R .
C313 C 0.4096(15) 0.8384(10) 0.8322(21) 0.091(6) Uani 1 d D .
H31E H 0.3272(15) 0.8311(10) 0.7994(21) 0.110 Uiso 1 calc R .
H31F H 0.4194(15) 0.8338(10) 0.9188(21) 0.110 Uiso 1 calc R .
C314 C 0.4444(19) 0.9178(11) 0.8018(23) 0.126(10) Uani 1 d D .
H31G H 0.3961(94) 0.9547(12) 0.8327(124) 0.189 Uiso 1 calc R .
H31H H 0.4345(137) 0.9231(31) 0.7162(24) 0.189 Uiso 1 calc R .
H31I H 0.5249(43) 0.9265(35) 0.8371(127) 0.189 Uiso 1 calc R .
C32 C 0.4294(17) 0.5588(10) 0.8090(18) 0.082(6) Uani 1 d D .
H32A H 0.4114(17) 0.5618(10) 0.8892(18) 0.098 Uiso 1 calc R .
H32B H 0.3555(17) 0.5613(10) 0.7531(18) 0.098 Uiso 1 calc R .
C322 C 0.4820(16) 0.4806(9) 0.7958(19) 0.078(6) Uani 1 d D .
H32C H 0.4980(16) 0.4756(9) 0.7151(19) 0.093 Uiso 1 calc R .
H32D H 0.5560(16) 0.4768(9) 0.8513(19) 0.093 Uiso 1 calc R .
C323 C 0.4041(16) 0.4155(9) 0.8194(19) 0.099(8) Uani 1 d D .
H32E H 0.3927(16) 0.4189(9) 0.9019(19) 0.119 Uiso 1 calc R .
H32F H 0.3281(16) 0.4219(9) 0.7681(19) 0.119 Uiso 1 calc R .
C324 C 0.4493(21) 0.3368(9) 0.7988(23) 0.119(9) Uani 1 d D .
H32G H 0.3932(60) 0.2989(10) 0.8126(139) 0.178 Uiso 1 calc R .
H32H H 0.5219(68) 0.3283(35) 0.8530(95) 0.178 Uiso 1 calc R .
H32I H 0.4618(133) 0.3329(31) 0.7175(44) 0.178 Uiso 1 calc R .
C33 C 0.6163(6) 0.6296(14) 0.8763(6) 0.068(2) Uani 1 d D .
H33A H 0.6602(6) 0.5851(14) 0.8575(6) 0.082 Uiso 1 calc R .
H33B H 0.6601(6) 0.6750(14) 0.8617(6) 0.082 Uiso 1 calc R .
C332 C 0.6110(7) 0.6269(17) 1.0078(7) 0.089(3) Uani 1 d D .
H33C H 0.5677(7) 0.5816(17) 1.0243(7) 0.107 Uiso 1 calc R .
H33D H 0.5695(7) 0.6719(17) 1.0289(7) 0.107 Uiso 1 calc R .
C333 C 0.7316(7) 0.6248(21) 1.0837(8) 0.103(3) Uani 1 d D .
H33E H 0.7696(7) 0.5775(21) 1.0667(8) 0.123 Uiso 1 calc R .
H33F H 0.7767(7) 0.6672(21) 1.0599(8) 0.123 Uiso 1 calc R .
C334 C 0.7355(11) 0.6297(19) 1.2151(9) 0.151(6) Uani 1 d D .
H33G H 0.8128(32) 0.6172(78) 1.2566(9) 0.226 Uiso 1 calc R .
H33H H 0.6803(83) 0.5941(55) 1.2378(19) 0.226 Uiso 1 calc R .
H33I H 0.7159(112) 0.6810(26) 1.2358(19) 0.226 Uiso 1 calc R .
C34 C 0.5272(8) 0.6287(15) 0.6648(7) 0.086(3) Uani 1 d D .
H34A H 0.5821(8) 0.5871(15) 0.6609(7) 0.104 Uiso 1 calc R .
H34B H 0.5663(8) 0.6763(15) 0.6512(7) 0.104 Uiso 1 calc R .
C342 C 0.4236(10) 0.6182(18) 0.5634(8) 0.132(6) Uani 1 d D .
H34C H 0.3742(10) 0.6635(18) 0.5561(8) 0.158 Uiso 1 calc R .
H34D H 0.3774(10) 0.5743(18) 0.5795(8) 0.158 Uiso 1 calc R .
C343 C 0.4702(16) 0.6055(10) 0.4484(10) 0.170(9) Uani 1 d D .
H34E H 0.5550(16) 0.6044(10) 0.4684(10) 0.204 Uiso 1 calc R .
H34F H 0.4447(16) 0.5551(10) 0.4175(10) 0.204 Uiso 1 calc R .
C344 C 0.4370(20) 0.6607(11) 0.3531(13) 0.223(12) Uani 1 d D .
H34G H 0.3545(37) 0.6708(88) 0.3432(124) 0.334 Uiso 1 calc R .
H34H H 0.4548(167) 0.6405(50) 0.2797(41) 0.334 Uiso 1 calc R .
H34I H 0.4796(131) 0.7077(42) 0.3732(84) 0.334 Uiso 1 calc R .
N41 N 0.1041(11) 0.6243(18) 0.3250(13) 0.151(5) Uani 1 d . .
C42 C 0.0528(12) 0.6249(17) 0.4043(15) 0.122(5) Uani 1 d . .
C43 C -0.0132(13) 0.6310(18) 0.4946(10) 0.152(6) Uani 1 d . .
H43A H -0.0813(46) 0.6618(53) 0.4669(32) 0.228 Uiso 1 calc R .
H43B H 0.0331(30) 0.6547(53) 0.5640(31) 0.228 Uiso 1 calc R .
H43C H -0.0369(76) 0.5806(20) 0.5154(65) 0.228 Uiso 1 calc R .
N51 N 0.3044(11) 0.6267(31) 0.0601(11) 0.192(7) Uani 1 d . .
C52 C 0.2100(13) 0.6308(23) 0.0288(9) 0.106(4) Uani 1 d . .
C53 C 0.0863(12) 0.6248(19) -0.0033(10) 0.138(6) Uani 1 d . .
H53A H 0.0564(24) 0.6685(67) -0.0512(174) 0.206 Uiso 1 calc R .
H53B H 0.0528(18) 0.6235(137) 0.0680(12) 0.206 Uiso 1 calc R .
H53C H 0.0663(13) 0.5786(67) -0.0486(176) 0.206 Uiso 1 calc R .

loop_
_atom_type_symbol
_atom_type_description
_atom_type_scat_dispersion_real
_atom_type_scat_dispersion_imag
_atom_type_scat_source
C C 0.0033 0.0016 'International Tables Vol C Tables 4.2.6.8 and 6.1.1.4'
H H 0.0000 0.0000 'International Tables Vol C Tables 4.2.6.8 and 6.1.1.4'
N N 0.0061 0.0033 'International Tables Vol C Tables 4.2.6.8 and 6.1.1.4'
S S 0.1246 0.1234 'International Tables Vol C Tables 4.2.6.8 and 6.1.1.4'
V V 0.3005 0.5294 'International Tables Vol C Tables 4.2.6.8 and 6.1.1.4'

loop_
_geom_angle_atom_site_label_1
_geom_angle_atom_site_label_2
_geom_angle_atom_site_label_3
_geom_angle
_geom_angle_site_symmetry_1
_geom_angle_site_symmetry_3
_geom_angle_publ_flag
C/N1 V1 N10 179.1(5) . . ?
C/N1 V1 S11 93.9(4) . . ?
N10 V1 S11 85.3(4) . . ?
C/N1 V1 S14 95.0(4) . . ?
N10 V1 S14 85.7(4) . . ?
S11 V1 S14 119.7(2) . . ?
C/N1 V1 S17 94.9(4) . . ?
N10 V1 S17 85.2(4) . . ?
S11 V1 S17 119.5(2) . . ?
S14 V1 S17 118.8(2) . . ?
C12 S11 V1 98.1(7) . . ?
C15 S14 V1 100.1(6) . . ?
C18 S17 V1 101.1(5) . . ?
C13B N10 C16B 109.7(13) . . ?
C13B N10 C19B 107.6(13) . . ?
C16B N10 C19B 108.7(13) . . ?
C13A N10 C16A 114.0(16) . . ?
C13A N10 C19A 110.4(17) . . ?
C16A N10 C19A 108.4(15) . . ?
C13A N10 V1 111.9(14) . . ?
C13B N10 V1 112.8(10) . . ?
C16B N10 V1 109.7(11) . . ?
C19B N10 V1 108.2(10) . . ?
C16A N10 V1 105.7(11) . . ?
C19A N10 V1 106.1(10) . . ?
C13B C12 S11 119.8(14) . . ?
C13A C12 S11 117.0(16) . . ?
C13A C12 H12A 108.3(14) . . ?
S11 C12 H12A 108.1(7) . . ?
C13A C12 H12B 107.9(12) . . ?
S11 C12 H12B 107.9(7) . . ?
H12A C12 H12B 107.3 . . ?
C13B C12 H12C 107.4(10) . . ?
S11 C12 H12C 107.4(6) . . ?
C13B C12 H12D 107.4(10) . . ?
S11 C12 H12D 107.3(7) . . ?
H12C C12 H12D 107.0 . . ?
C16A C15 S14 109.3(13) . . ?
C16B C15 S14 111.8(13) . . ?
C16A C15 H15A 109.7(11) . . ?
S14 C15 H15A 109.8(6) . . ?
C16A C15 H15B 109.9(11) . . ?
S14 C15 H15B 109.9(6) . . ?
H15A C15 H15B 108.3 . . ?
C16B C15 H15C 109.3(10) . . ?
S14 C15 H15C 109.3(5) . . ?
C16B C15 H15D 109.2(10) . . ?
S14 C15 H15D 109.3(6) . . ?
H15C C15 H15D 107.9 . . ?
C19B C18 S17 112.6(13) . . ?
C19A C18 S17 109.6(13) . . ?
C19A C18 H18A 109.8(10) . . ?
S17 C18 H18A 109.9(6) . . ?
C19A C18 H18B 109.6(9) . . ?
S17 C18 H18B 109.7(5) . . ?
H18A C18 H18B 108.2 . . ?
C19B C18 H18C 109.2(10) . . ?
S17 C18 H18C 109.2(5) . . ?
C19B C18 H18D 108.9(10) . . ?
S17 C18 H18D 109.0(6) . . ?
H18C C18 H18D 107.9 . . ?
N10 C13A C12 106.7(19) . . ?
N10 C13A H13A 110.2(13) . . ?
C12 C13A H13A 110.2(14) . . ?
N10 C13A H13B 110.4(14) . . ?
C12 C13A H13B 110.7(13) . . ?
H13A C13A H13B 108.6 . . ?
C15 C16A N10 114.6(16) . . ?
C15 C16A H16A 108.5(11) . . ?
N10 C16A H16A 108.7(10) . . ?
C15 C16A H16B 108.6(11) . . ?
N10 C16A H16B 108.6(9) . . ?
H16A C16A H16B 107.6 . . ?
C18 C19A N10 108.6(15) . . ?
C18 C19A H19A 110.0(10) . . ?
N10 C19A H19A 109.8(10) . . ?
C18 C19A H19B 110.1(10) . . ?
N10 C19A H19B 110.0(8) . . ?
H19A C19A H19B 108.4 . . ?
N10 C13B C12 105.1(14) . . ?
N10 C13B H13C 110.7(9) . . ?
C12 C13B H13C 110.7(10) . . ?
N10 C13B H13D 110.7(9) . . ?
C12 C13B H13D 110.8(10) . . ?
H13C C13B H13D 108.8 . . ?
N10 C16B C15 110.2(15) . . ?
N10 C16B H16C 109.4(9) . . ?
C15 C16B H16C 109.5(10) . . ?
N10 C16B H16D 109.8(9) . . ?
C15 C16B H16D 109.7(10) . . ?
H16C C16B H16D 108.1 . . ?
N10 C19B C18 110.6(15) . . ?
N10 C19B H19C 109.6(9) . . ?
C18 C19B H19C 109.4(10) . . ?
N10 C19B H19D 109.5(9) . . ?
C18 C19B H19D 109.7(11) . . ?
H19C C19B H19D 108.1 . . ?
C/N2 C/N1 V1 174.7(20) . . ?
C/N1 C/N2 V2 176.5(21) . . ?
N20 V2 C/N2 178.4(6) . . ?
N20 V2 S27 85.1(4) . . ?
C/N2 V2 S27 95.5(5) . . ?
N20 V2 S21 86.8(4) . . ?
C/N2 V2 S21 91.6(5) . . ?
S27 V2 S21 121.2(2) . . ?
N20 V2 S24 85.5(4) . . ?
C/N2 V2 S24 95.5(5) . . ?
S27 V2 S24 118.9(2) . . ?
S21 V2 S24 118.3(3) . . ?
C22 S21 V2 102.9(6) . . ?
C25 S24 V2 100.9(7) . . ?
C28 S27 V2 101.2(7) . . ?
C29 N20 C26 108.7(18) . . ?
C29 N20 C23 101.0(18) . . ?
C26 N20 C23 109.9(17) . . ?
C29 N20 V2 114.2(13) . . ?
C26 N20 V2 113.1(12) . . ?
C23 N20 V2 109.2(10) . . ?
C23 C22 S21 105.1(13) . . ?
C23 C22 H22A 110.7(16) . . ?
S21 C22 H22A 110.8(7) . . ?
C23 C22 H22B 110.7(14) . . ?
S21 C22 H22B 110.7(6) . . ?
H22A C22 H22B 108.8 . . ?
C22 C23 N20 126.6(18) . . ?
C22 C23 H23A 105.6(16) . . ?
N20 C23 H23A 105.6(15) . . ?
C22 C23 H23B 105.7(12) . . ?
N20 C23 H23B 105.8(10) . . ?
H23A C23 H23B 106.1 . . ?
C26 C25 S24 112.4(14) . . ?
C26 C25 H25A 109.3(13) . . ?
S24 C25 H25A 109.1(6) . . ?
C26 C25 H25B 109.0(12) . . ?
S24 C25 H25B 109.1(7) . . ?
H25A C25 H25B 107.9 . . ?
N20 C26 C25 117.9(18) . . ?
N20 C26 H26A 107.6(11) . . ?
C25 C26 H26A 107.7(12) . . ?
N20 C26 H26B 108.1(13) . . ?
C25 C26 H26B 108.0(13) . . ?
H26A C26 H26B 107.1 . . ?
C29 C28 S27 108.3(16) . . ?
C29 C28 H28A 110.2(16) . . ?
S27 C28 H28A 110.2(8) . . ?
C29 C28 H28B 109.9(13) . . ?
S27 C28 H28B 109.9(7) . . ?
H28A C28 H28B 108.4 . . ?
N20 C29 C28 113.1(20) . . ?
N20 C29 H29A 109.1(13) . . ?
C28 C29 H29A 108.8(14) . . ?
N20 C29 H29B 108.9(15) . . ?
C28 C29 H29B 109.1(16) . . ?
H29A C29 H29B 107.7 . . ?
C31 N3 C34 113.0(14) . . ?
C31 N3 C33 111.9(14) . . ?
C34 N3 C33 106.8(6) . . ?
C31 N3 C32 106.8(5) . . ?
C34 N3 C32 109.0(15) . . ?
C33 N3 C32 109.4(15) . . ?
N3 C31 C312 114.0(15) . . ?
N3 C31 H31A 108.6(7) . . ?
C312 C31 H31A 108.9(9) . . ?
N3 C31 H31B 108.8(8) . . ?
C312 C31 H31B 108.8(11) . . ?
H31A C31 H31B 107.7 . . ?
C31 C312 C313 108.7(15) . . ?
C31 C312 H31C 110.0(10) . . ?
C313 C312 H31C 110.1(12) . . ?
C31 C312 H31D 110.0(11) . . ?
C313 C312 H31D 109.8(11) . . ?
H31C C312 H31D 108.3 . . ?
C314 C313 C312 114.1(15) . . ?
C314 C313 H31E 108.6(10) . . ?
C312 C313 H31E 108.6(11) . . ?
C314 C313 H31F 108.8(12) . . ?
C312 C313 H31F 108.8(12) . . ?
H31E C313 H31F 107.6 . . ?
C313 C314 H31G 109.5(12) . . ?
C313 C314 H31H 109.6(12) . . ?
H31G C314 H31H 109.5 . . ?
C313 C314 H31I 109.3(10) . . ?
H31G C314 H31I 109.46(8) . . ?
H31H C314 H31I 109.5(2) . . ?
C322 C32 N3 119.0(15) . . ?
C322 C32 H32A 107.5(10) . . ?
N3 C32 H32A 107.7(8) . . ?
C322 C32 H32B 107.5(11) . . ?
N3 C32 H32B 107.6(8) . . ?
H32A C32 H32B 107.0 . . ?
C323 C322 C32 113.2(15) . . ?
C323 C322 H32C 108.9(11) . . ?
C32 C322 H32C 108.9(10) . . ?
C323 C322 H32D 109.1(11) . . ?
C32 C322 H32D 108.9(11) . . ?
H32C C322 H32D 107.8 . . ?
C324 C323 C322 114.8(15) . . ?
C324 C323 H32E 108.5(11) . . ?
C322 C323 H32E 108.5(11) . . ?
C324 C323 H32F 108.7(11) . . ?
C322 C323 H32F 108.6(11) . . ?
H32E C323 H32F 107.5 . . ?
C323 C324 H32G 109.4(10) . . ?
C323 C324 H32H 109.6(11) . . ?
H32G C324 H32H 109.5 . . ?
C323 C324 H32I 109.4(11) . . ?
H32G C324 H32I 109.47(7) . . ?
H32H C324 H32I 109.47(8) . . ?
C332 C33 N3 116.5(6) . . ?
C332 C33 H33A 108.0(12) . . ?
N3 C33 H33A 107.9(10) . . ?
C332 C33 H33B 108.3(12) . . ?
N3 C33 H33B 108.4(11) . . ?
H33A C33 H33B 107.3 . . ?
C33 C332 C333 111.3(7) . . ?
C33 C332 H33C 109.6(12) . . ?
C333 C332 H33C 109.6(16) . . ?
C33 C332 H33D 109.2(12) . . ?
C333 C332 H33D 109.1(16) . . ?
H33C C332 H33D 108.0 . . ?
C334 C333 C332 115.2(8) . . ?
C334 C333 H33E 108.1(16) . . ?
C332 C333 H33E 108.2(16) . . ?
C334 C333 H33F 108.8(15) . . ?
C332 C333 H33F 108.7(15) . . ?
H33E C333 H33F 107.5 . . ?
C333 C334 H33G 109.6(7) . . ?
C333 C334 H33H 109.8(14) . . ?
H33G C334 H33H 109.5 . . ?
C333 C334 H33I 109.1(18) . . ?
H33G C334 H33I 109.47(7) . . ?
H33H C334 H33I 109.5 . . ?
N3 C34 C342 116.1(7) . . ?
N3 C34 H34A 108.0(10) . . ?
C342 C34 H34A 108.1(12) . . ?
N3 C34 H34B 108.6(11) . . ?
C342 C34 H34B 108.4(13) . . ?
H34A C34 H34B 107.4 . . ?
C34 C342 C343 108.1(10) . . ?
C34 C342 H34C 109.9(13) . . ?
C343 C342 H34C 110.0(10) . . ?
C34 C342 H34D 110.2(12) . . ?
C343 C342 H34D 110.3(13) . . ?
H34C C342 H34D 108.4 . . ?
C344 C343 C342 117.2(11) . . ?
C344 C343 H34E 108.1(13) . . ?
C342 C343 H34E 108.1(8) . . ?
C344 C343 H34F 108.0(11) . . ?
C342 C343 H34F 107.8(13) . . ?
H34E C343 H34F 107.2 . . ?
C343 C344 H34G 109.6(12) . . ?
C343 C344 H34H 109.4(8) . . ?
H34G C344 H34H 109.47(5) . . ?
C343 C344 H34I 109.4(12) . . ?
H34G C344 H34I 109.47(7) . . ?
H34H C344 H34I 109.47(8) . . ?
N41 C42 C43 175.3(32) . . ?
C42 C43 H43A 109.6(13) . . ?
C42 C43 H43B 109.5(10) . . ?
H43A C43 H43B 109.5 . . ?
C42 C43 H43C 109.3(17) . . ?
H43A C43 H43C 109.5 . . ?
H43B C43 H43C 109.5 . . ?
N51 C52 C53 171.2(51) . . ?
C52 C53 H53A 108.7(21) . . ?
C52 C53 H53B 109.5(7) . . ?
H53A C53 H53B 109.47(6) . . ?
C52 C53 H53C 110.2(20) . . ?
H53A C53 H53C 109.44(14) . . ?
H53B C53 H53C 109.5 . . ?

loop_
_geom_bond_atom_site_label_1
_geom_bond_atom_site_label_2
_geom_bond_distance
_geom_bond_site_symmetry_2
_geom_bond_publ_flag
V1 C/N1 2.09(2) . ?
V1 N10 2.229(10) . ?
V1 S11 2.274(6) . ?
V1 S14 2.284(6) . ?
V1 S17 2.302(6) . ?
S11 C12 1.79(2) . ?
S14 C15 1.88(2) . ?
S17 C18 1.81(2) . ?
N10 C13A 1.41(3) . ?
N10 C13B 1.48(2) . ?
N10 C16B 1.49(3) . ?
N10 C19B 1.52(2) . ?
N10 C16A 1.52(2) . ?
N10 C19A 1.54(2) . ?
C12 C13B 1.52(3) . ?
C12 C13A 1.57(3) . ?
C12 H12A 0.97 . ?
C12 H12B 0.97 . ?
C12 H12C 0.97 . ?
C12 H12D 0.97 . ?
C15 C16A 1.42(3) . ?
C15 C16B 1.53(3) . ?
C15 H15A 0.97 . ?
C15 H15B 0.97 . ?
C15 H15C 0.97 . ?
C15 H15D 0.97 . ?
C18 C19B 1.52(3) . ?
C18 C19A 1.54(3) . ?
C18 H18A 0.97 . ?
C18 H18B 0.97 . ?
C18 H18C 0.97 . ?
C18 H18D 0.97 . ?
C13A H13A 0.97 . ?
C13A H13B 0.97 . ?
C16A H16A 0.97 . ?
C16A H16B 0.97 . ?
C19A H19A 0.97 . ?
C19A H19B 0.97 . ?
C13B H13C 0.97 . ?
C13B H13D 0.97 . ?
C16B H16C 0.97 . ?
C16B H16D 0.97 . ?
C19B H19C 0.97 . ?
C19B H19D 0.97 . ?
C/N1 C/N2 1.157(8) . ?
C/N2 V2 2.08(2) . ?
V2 N20 2.041(14) . ?
V2 S27 2.270(5) . ?
V2 S21 2.293(6) . ?
V2 S24 2.304(6) . ?
S21 C22 1.83(2) . ?
S24 C25 1.74(2) . ?
S27 C28 1.82(2) . ?
N20 C29 1.43(3) . ?
N20 C26 1.43(3) . ?
N20 C23 1.47(3) . ?
C22 C23 1.44(3) . ?
C22 H22A 0.97 . ?
C22 H22B 0.97 . ?
C23 H23A 0.97 . ?
C23 H23B 0.97 . ?
C25 C26 1.48(3) . ?
C25 H25A 0.97 . ?
C25 H25B 0.97 . ?
C26 H26A 0.97 . ?
C26 H26B 0.97 . ?
C28 C29 1.52(3) . ?
C28 H28A 0.97 . ?
C28 H28B 0.97 . ?
C29 H29A 0.97 . ?
C29 H29B 0.97 . ?
N3 C31 1.50(3) . ?
N3 C34 1.506(9) . ?
N3 C33 1.521(9) . ?
N3 C32 1.53(3) . ?
C31 C312 1.505(9) . ?
C31 H31A 0.97 . ?
C31 H31B 0.97 . ?
C312 C313 1.507(10) . ?
C312 H31C 0.97 . ?
C312 H31D 0.97 . ?
C313 C314 1.496(10) . ?
C313 H31E 0.97 . ?
C313 H31F 0.97 . ?
C314 H31G 0.96 . ?
C314 H31H 0.96 . ?
C314 H31I 0.9601(14) . ?
C32 C322 1.508(9) . ?
C32 H32A 0.97 . ?
C32 H32B 0.97 . ?
C322 C323 1.503(10) . ?
C322 H32C 0.97 . ?
C322 H32D 0.97 . ?
C323 C324 1.499(10) . ?
C323 H32E 0.97 . ?
C323 H32F 0.97 . ?
C324 H32G 0.96 . ?
C324 H32H 0.96 . ?
C324 H32I 0.96 . ?
C33 C332 1.503(8) . ?
C33 H33A 0.97 . ?
C33 H33B 0.97 . ?
C332 C333 1.505(8) . ?
C332 H33C 0.97 . ?
C332 H33D 0.97 . ?
C333 C334 1.483(9) . ?
C333 H33E 0.97 . ?
C333 H33F 0.97 . ?
C334 H33G 0.9600(10) . ?
C334 H33H 0.96 . ?
C334 H33I 0.96 . ?
C34 C342 1.515(9) . ?
C34 H34A 0.97 . ?
C34 H34B 0.97 . ?
C342 C343 1.516(10) . ?
C342 H34C 0.97 . ?
C342 H34D 0.97 . ?
C343 C344 1.443(10) . ?
C343 H34E 0.97 . ?
C343 H34F 0.97 . ?
C344 H34G 0.96 . ?
C344 H34H 0.96 . ?
C344 H34I 0.96 . ?
N41 C42 1.17(2) . ?
C42 C43 1.39(2) . ?
C43 H43A 0.96 . ?
C43 H43B 0.96 . ?
C43 H43C 0.96 . ?
N51 C52 1.092(14) . ?
C52 C53 1.42(2) . ?
C53 H53A 0.96 . ?
C53 H53B 0.96 . ?
C53 H53C 0.96 . ?
